data_2001270
loop_
_publ_author_name
'Kubicki, M.'
'Codding, P. W.'

_publ_section_title
;
 Methyl 4-(benzylamino)-6-methyl-2-oxo-3-cyclohexene-1-carboxylate,
 C~16~H~19~NO~3~
;
_journal_issue 11
_journal_name_full 'Acta Crystallographica Section C'
_journal_page_first 2045
_journal_page_last 2046
_journal_paper_doi 10.1107/S0108270193006055
_journal_volume 49
_journal_year 1993
_chemical_formula_moiety 'C16 H19 N O3'
_chemical_formula_sum 'C16 H19 N O3'
_chemical_formula_weight 273.32
_chemical_name_systematic
;
  methyl 4-(N-benzylamino)-6-methyl-2-oxo-3-cyclohexene-1-oate
;
_space_group_IT_number 14
_symmetry_cell_setting monoclinic
_symmetry_space_group_name_Hall '-P 2yn'
_symmetry_space_group_name_H-M 'P 1 21/n 1'
_audit_creation_method SHELXL
_cell_angle_alpha 90.00
_cell_angle_beta 90.017(4)
_cell_angle_gamma 90.00
_cell_formula_units_Z 4
_cell_length_a 8.9562(4)
_cell_length_b 7.1033(3)
_cell_length_c 22.7440(10)
_cell_measurement_reflns_used 25
_cell_measurement_temperature 293(2)
_cell_measurement_theta_max 53.55
_cell_measurement_theta_min 30.30
_cell_volume 1446.94(11)
_computing_cell_refinement CAD-4F
_computing_data_collection CAD-4F
_computing_molecular_graphics 'ORTEP (Johnson, 1976)'
_computing_publication_material 'SHELXL-92 (Sheldrick, 1993)'
_computing_structure_refinement 'SHELXL-92 (Sheldrick, 1993)'
_computing_structure_solution 'SHELXS-86 (Sheldrick, 1990)'
_diffrn_ambient_temperature 293(2)
_diffrn_measurement_device 'CAD-4F diffractometer'
_diffrn_measurement_method \w/2\q
_diffrn_radiation_monochromator Ni-filter
_diffrn_radiation_source 'fine-focus sealed tube'
_diffrn_radiation_type CuK\a
_diffrn_radiation_wavelength 1.54178
_diffrn_reflns_av_R_equivalents 0.0241
_diffrn_reflns_av_sigmaI/netI 0.0433
_diffrn_reflns_limit_h_max 11
_diffrn_reflns_limit_h_min 0
_diffrn_reflns_limit_k_max 8
_diffrn_reflns_limit_k_min 0
_diffrn_reflns_limit_l_max 28
_diffrn_reflns_limit_l_min -28
_diffrn_reflns_number 3160
_diffrn_reflns_theta_max 74.87
_diffrn_reflns_theta_min 3.89
_diffrn_standards_decay_% 4.3
_diffrn_standards_interval_time 2000
_diffrn_standards_number 3
_exptl_absorpt_coefficient_mu 0.701
_exptl_crystal_colour Colourless
_exptl_crystal_density_diffrn 1.255
_exptl_crystal_description Plate
_exptl_crystal_F_000 584
_exptl_crystal_size_max 0.35
_exptl_crystal_size_mid 0.35
_exptl_crystal_size_min 0.10
_refine_diff_density_max .207
_refine_diff_density_min -.121
_refine_ls_extinction_coef 0.004000
_refine_ls_extinction_method SHELXL
_refine_ls_goodness_of_fit_all 1.050
_refine_ls_goodness_of_fit_obs 1.085
_refine_ls_hydrogen_treatment refall
_refine_ls_matrix_type full
_refine_ls_number_parameters 258
_refine_ls_number_reflns 2967
_refine_ls_number_restraints 0
_refine_ls_restrained_S_all 1.050
_refine_ls_restrained_S_obs 1.085
_refine_ls_R_factor_all 0.0443
_refine_ls_R_factor_obs 0.0410
_refine_ls_shift/esd_max 0.000
_refine_ls_shift/esd_mean 0.000
_refine_ls_structure_factor_coef F
_refine_ls_weighting_details 'w = 1/[s^2^(Fo^2^) + ( 0.0474P)^2^ + 0.2196P] where P=(Fo^2^ + 2Fc^2^)/3'
_refine_ls_weighting_scheme calc
_refine_ls_wR_factor_all 0.1140
_refine_ls_wR_factor_obs 0.1115
_reflns_number_observed 2683
_reflns_number_total 2967
_reflns_observed_criterion 2\s(I)
_cod_data_source_file cr1068.cif
_cod_data_source_block e81
_cod_depositor_comments
;
The following automatic conversions were performed:

'_refine_ls_weighting_scheme' value 'calc w = 1/[s^2^(Fo^2^) + (
0.0474P)^2^ + 0.2196P] where P=(Fo^2^ + 2Fc^2^)/3' was changed to
'calc'. New tag '_refine_ls_weighting_details' was created. The value
of the new tag was set to 'w = 1/[s^2^(Fo^2^) + ( 0.0474P)^2^ +
0.2196P] where P=(Fo^2^ + 2Fc^2^)/3'.

Automatic conversion script
Id: cif_fix_values 3143 2015-03-26 13:38:13Z robertas 
;
_cod_original_sg_symbol_H-M 'P 2~1~/n'
_cod_database_code 2001270

loop_
_symmetry_equiv_pos_as_xyz
'x, y, z'
'x+1/2, -y+1/2, z+1/2'
'-x, -y, -z'
'-x-1/2, y-1/2, -z-1/2'

loop_
_atom_site_aniso_label
_atom_site_aniso_U_11
_atom_site_aniso_U_22
_atom_site_aniso_U_33
_atom_site_aniso_U_12
_atom_site_aniso_U_13
_atom_site_aniso_U_23
C1 0.0452(6) 0.0319(6) 0.0503(6) -0.0022(5) -0.0011(5) 0.0008(5)
C11 0.0554(7) 0.0335(6) 0.0530(7) -0.0003(5) -0.0098(5) 0.0014(5)
O11 0.0756(7) 0.0541(6) 0.0807(7) -0.0177(5) -0.0137(6) -0.0119(5)
C12 0.0895(14) 0.098(2) 0.0766(12) 0.0222(12) -0.0038(11) -0.0391(12)
O12 0.0623(6) 0.0647(7) 0.0675(6) -0.0009(5) 0.0026(5) -0.0227(5)
C2 0.0561(7) 0.0305(6) 0.0454(6) 0.0021(5) -0.0008(5) 0.0039(5)
O2 0.0958(8) 0.0292(5) 0.0666(6) 0.0062(4) -0.0201(5) 0.0024(4)
C3 0.0566(7) 0.0334(6) 0.0415(6) 0.0038(5) -0.0062(5) 0.0028(5)
C4 0.0483(6) 0.0322(6) 0.0394(6) 0.0013(5) 0.0008(5) 0.0008(4)
N4 0.0629(7) 0.0308(5) 0.0446(5) 0.0043(4) -0.0086(5) -0.0010(4)
C41 0.0738(9) 0.0409(7) 0.0491(7) 0.0082(6) -0.0144(6) -0.0034(5)
C1' 0.0453(6) 0.0412(6) 0.0429(6) 0.0041(5) -0.0062(5) -0.0018(5)
C2' 0.0548(7) 0.0503(7) 0.0508(7) -0.0024(6) 0.0005(6) 0.0007(6)
C3' 0.0533(8) 0.0475(8) 0.0829(11) -0.0053(6) -0.0138(7) -0.0056(7)
C4' 0.0673(9) 0.0637(9) 0.0671(9) 0.0120(7) -0.0244(7) -0.0251(8)
C5' 0.0773(10) 0.0778(11) 0.0437(7) 0.0174(8) -0.0046(7) -0.0086(7)
C6' 0.0607(8) 0.0544(8) 0.0483(7) 0.0018(6) -0.0004(6) 0.0048(6)
C5 0.0554(7) 0.0302(6) 0.0528(7) 0.0052(5) -0.0092(6) -0.0001(5)
C6 0.0470(6) 0.0314(6) 0.0479(6) 0.0006(5) -0.0067(5) 0.0026(5)
C61 0.0659(9) 0.0444(8) 0.0658(9) 0.0037(6) -0.0233(7) 0.0020(7)

loop_
_atom_site_label
_atom_site_fract_x
_atom_site_fract_y
_atom_site_fract_z
_atom_site_U_iso_or_equiv
_atom_site_thermal_displace_type
_atom_site_calc_flag
_atom_site_refinement_flags
_atom_site_occupancy
_atom_site_disorder_group
_atom_site_type_symbol
C1 0.90179(14) 0.0325(2) 0.58423(5) 0.0425(3) Uani d . 1 . C
H1 1.0039(17) 0.046(2) 0.5668(6) 0.053(4) Uiso d . 1 . H
C11 0.89133(15) 0.1740(2) 0.63345(6) 0.0473(3) Uani d . 1 . C
O11 0.98764(13) 0.2810(2) 0.64762(5) 0.0701(3) Uani d . 1 . O
C12 0.7313(3) 0.3008(4) 0.70549(11) 0.0879(6) Uani d . 1 . C
H121 0.801(3) 0.288(4) 0.7378(12) 0.123(9) Uiso d . 1 . H
H122 0.631(4) 0.283(4) 0.7177(12) 0.123(9) Uiso d . 1 . H
H123 0.726(3) 0.424(4) 0.6881(12) 0.125(10) Uiso d . 1 . H
O12 0.75905(12) 0.1641(2) 0.66032(5) 0.0648(3) Uani d . 1 . O
C2 0.79022(15) 0.0854(2) 0.53615(5) 0.0440(3) Uani d . 1 . C
O2 0.76018(14) 0.25507(12) 0.52939(5) 0.0639(3) Uani d . 1 . O
C3 0.73021(15) -0.0582(2) 0.50051(5) 0.0438(3) Uani d . 1 . C
H3 0.6651(17) -0.021(2) 0.4703(7) 0.054(4) Uiso d . 1 . H
C4 0.77063(13) -0.2447(2) 0.50684(5) 0.0400(3) Uani d . 1 . C
N4 0.72052(13) -0.3800(2) 0.47135(5) 0.0461(3) Uani d . 1 . N
H4 0.7417(19) -0.490(3) 0.4809(7) 0.065(5) Uiso d . 1 . H
C41 0.6254(2) -0.3418(2) 0.42086(6) 0.0546(4) Uani d . 1 . C
H411 0.527(2) -0.301(3) 0.4348(8) 0.077(5) Uiso d . 1 . H
H412 0.668(2) -0.230(3) 0.3982(8) 0.074(5) Uiso d . 1 . H
C1' 0.61022(13) -0.5087(2) 0.38074(5) 0.0431(3) Uani d . 1 . C
C2' 0.5491(2) -0.6772(2) 0.39992(6) 0.0520(3) Uani d . 1 . C
H2' 0.518(2) -0.687(2) 0.4414(8) 0.067(5) Uiso d . 1 . H
C3' 0.5324(2) -0.8263(2) 0.36136(8) 0.0612(4) Uani d . 1 . C
H3' 0.490(2) -0.943(3) 0.3758(8) 0.078(5) Uiso d . 1 . H
C4' 0.5753(2) -0.8084(2) 0.30354(7) 0.0660(4) Uani d . 1 . C
H4' 0.562(2) -0.911(3) 0.2763(8) 0.084(6) Uiso d . 1 . H
C5' 0.6355(2) -0.6416(3) 0.28411(7) 0.0663(4) Uani d . 1 . C
H5' 0.661(2) -0.627(3) 0.2431(9) 0.090(6) Uiso d . 1 . H
C6' 0.6540(2) -0.4937(2) 0.32255(6) 0.0545(3) Uani d . 1 . C
H6' 0.696(2) -0.374(3) 0.3085(8) 0.076(5) Uiso d . 1 . H
C5 0.8804(2) -0.3034(2) 0.55307(6) 0.0461(3) Uani d . 1 . C
H51 0.985(2) -0.305(2) 0.5326(7) 0.065(5) Uiso d . 1 . H
H52 0.8560(19) -0.428(3) 0.5669(7) 0.068(5) Uiso d . 1 . H
C6 0.88543(14) -0.1711(2) 0.60564(5) 0.0421(3) Uani d . 1 . C
H6 0.7869(18) -0.185(2) 0.6264(7) 0.053(4) Uiso d . 1 . H
C61 1.0114(2) -0.2240(2) 0.64782(7) 0.0587(4) Uani d . 1 . C
H611 1.003(2) -0.356(3) 0.6612(8) 0.082(6) Uiso d . 1 . H
H612 1.105(3) -0.215(3) 0.6254(8) 0.086(6) Uiso d . 1 . H
H613 1.008(2) -0.135(3) 0.6859(8) 0.072(5) Uiso d . 1 . H

loop_
_atom_type_symbol
_atom_type_description
_atom_type_scat_dispersion_real
_atom_type_scat_dispersion_imag
_atom_type_scat_source
C C .0181 .0091
;  International Tables for X-ray Crystallography. (1992, Vol. C) Tables
4.2.6.8 and 6.1.1.4
;
H H .0000 .0000
;International Tables for X-ray Crystallography. (1992, Vol. C) Tables
4.2.6.8 and 6.1.1.4
;
N N .0311 .0180
;International Tables for X-ray Crystallography. (1992, Vol. C) Tables
4.2.6.8 and 6.1.1.4
;
O O .0492 .0322
;International Tables for X-ray Crystallography. (1992, Vol. C) Tables
4.2.6.8 and 6.1.1.4
;

loop_
_geom_angle_atom_site_label_1
_geom_angle_atom_site_label_2
_geom_angle_atom_site_label_3
_geom_angle_site_symmetry_1
_geom_angle_site_symmetry_3
_geom_angle
_geom_angle_publ_flag
C11 C1 C2 . . 109.04(10) yes
C11 C1 C6 . . 112.79(10) yes
C2 C1 C6 . . 113.40(10) yes
O11 C11 O12 . . 123.48(13) yes
O11 C11 C1 . . 125.44(13) yes
O12 C11 C1 . . 111.08(11) yes
C11 O12 C12 . . 116.5(2) yes
O2 C2 C3 . . 123.20(12) yes
O2 C2 C1 . . 117.93(11) yes
C3 C2 C1 . . 118.84(10) yes
C4 C3 C2 . . 122.32(11) yes
N4 C4 C3 . . 122.70(11) yes
N4 C4 C5 . . 116.44(10) yes
C3 C4 C5 . . 120.80(11) yes
C4 N4 C41 . . 122.73(11) yes
N4 C41 C1' . . 112.64(11) yes
C6' C1' C2' . . 118.64(12) yes
C6' C1' C41 . . 119.62(13) yes
C2' C1' C41 . . 121.71(12) yes
C3' C2' C1' . . 120.26(14) yes
C4' C3' C2' . . 120.3(2) yes
C5' C4' C3' . . 119.75(14) yes
C4' C5' C6' . . 120.06(15) yes
C5' C6' C1' . . 120.92(15) yes
C4 C5 C6 . . 113.50(10) yes
C5 C6 C61 . . 111.28(11) yes
C5 C6 C1 . . 109.63(10) yes
C61 C6 C1 . . 111.17(11) yes

loop_
_geom_bond_atom_site_label_1
_geom_bond_atom_site_label_2
_geom_bond_site_symmetry_2
_geom_bond_distance
_geom_bond_publ_flag
C1 C11 . 1.508(2) yes
C1 C2 . 1.528(2) yes
C1 C6 . 1.533(2) yes
C11 O11 . 1.194(2) yes
C11 O12 . 1.335(2) yes
C12 O12 . 1.436(2) yes
C2 O2 . 1.2441(15) yes
C2 C3 . 1.410(2) yes
C3 C4 . 1.381(2) yes
C4 N4 . 1.333(2) yes
C4 C5 . 1.498(2) yes
N4 C41 . 1.455(2) yes
C41 C1' . 1.502(2) yes
C1' C6' . 1.385(2) yes
C1' C2' . 1.387(2) yes
C2' C3' . 1.383(2) yes
C3' C4' . 1.376(3) yes
C4' C5' . 1.375(3) yes
C5' C6' . 1.377(2) yes
C5 C6 . 1.522(2) yes
C6 C61 . 1.528(2) yes

loop_
_geom_torsion_atom_site_label_1
_geom_torsion_atom_site_label_2
_geom_torsion_atom_site_label_3
_geom_torsion_atom_site_label_4
_geom_torsion_site_symmetry_1
_geom_torsion_site_symmetry_2
_geom_torsion_site_symmetry_3
_geom_torsion_site_symmetry_4
_geom_torsion
_geom_torsion_publ_flag
C2 C1 C11 O11 . . . . -114.50(14) ?
C6 C1 C11 O11 . . . . 118.58(14) ?
C2 C1 C11 O12 . . . . 66.13(13) ?
C6 C1 C11 O12 . . . . -60.79(14) ?
O11 C11 O12 C12 . . . . 4.8(2) ?
C1 C11 O12 C12 . . . . -175.9(2) ?
C11 C1 C2 O2 . . . . 30.4(2) ?
C6 C1 C2 O2 . . . . 156.95(12) ?
C11 C1 C2 C3 . . . . -151.64(12) ?
C6 C1 C2 C3 . . . . -25.1(2) yes
O2 C2 C3 C4 . . . . 176.72(13) ?
C1 C2 C3 C4 . . . . -1.1(2) yes
C2 C3 C4 N4 . . . . -176.35(12) ?
C2 C3 C4 C5 . . . . 0.7(2) yes
C3 C4 N4 C41 . . . . 3.4(2) ?
C5 C4 N4 C41 . . . . -173.73(13) ?
C4 N4 C41 C1' . . . . 167.90(12) ?
N4 C41 C1' C6' . . . . -120.92(14) ?
N4 C41 C1' C2' . . . . 61.0(2) ?
C6' C1' C2' C3' . . . . -0.1(2) ?
C41 C1' C2' C3' . . . . 177.96(13) ?
C1' C2' C3' C4' . . . . -0.5(2) ?
C2' C3' C4' C5' . . . . 0.2(2) ?
C3' C4' C5' C6' . . . . 0.6(2) ?
C4' C5' C6' C1' . . . . -1.2(2) ?
C2' C1' C6' C5' . . . . 1.0(2) ?
C41 C1' C6' C5' . . . . -177.16(14) ?
N4 C4 C5 C6 . . . . -156.63(11) ?
C3 C4 C5 C6 . . . . 26.1(2) yes
C4 C5 C6 C61 . . . . -173.28(12) ?
C4 C5 C6 C1 . . . . -49.88(15) yes
C11 C1 C6 C5 . . . . 173.95(10) ?
C2 C1 C6 C5 . . . . 49.39(14) yes
C11 C1 C6 C61 . . . . -62.59(15) ?
C2 C1 C6 C61 . . . . 172.85(12) ?

loop_
_cod_related_entry_id
_cod_related_entry_database
_cod_related_entry_code
1 ChemSpider 8508950
